data_4306844
loop_
_publ_author_name
'Masato Kujime'
'Takuya Kurahashi'
'Masaaki Tomura'
'Hiroshi Fujii'

_publ_section_title
;
63Cu NMR Spectroscopy of Copper(I) Complexes with Various Tridentate
Ligands: CO as a Useful 63Cu NMR Probe for Sharpening 63Cu NMR Signals and
Analyzing the Electronic Donor Effect of a Ligand
;
_journal_name_full 'Inorganic Chemistry'
_journal_page_first 541
_journal_page_last 551
_journal_paper_doi 10.1021/ic060745r
_journal_volume 46
_journal_year 2007
_chemical_formula_moiety 'C10 H21 Cu N3 O, Cl O4'
_chemical_formula_sum 'C10 H21 Cl Cu N3 O5'
_chemical_formula_weight 362.29
_chemical_name_systematic
; 
 ? 
;
_space_group_IT_number 198
_symmetry_cell_setting cubic
_symmetry_Int_Tables_number 198
_symmetry_space_group_name_Hall 'P 2ac 2ab 3'
_symmetry_space_group_name_H-M 'P 21 3'
_atom_sites_solution_hydrogens geom
_atom_sites_solution_primary direct
_atom_sites_solution_secondary difmap
_audit_creation_method SHELXL-97
_cell_angle_alpha 90.00
_cell_angle_beta 90.00
_cell_angle_gamma 90.00
_cell_formula_units_Z 4
_cell_length_a 11.3362(11)
_cell_length_b 11.3362(11)
_cell_length_c 11.3362(11)
_cell_measurement_reflns_used 7224
_cell_measurement_temperature 173(2)
_cell_measurement_theta_max 27.4835
_cell_measurement_theta_min 4.0191
_cell_volume 1456.8(2)
_computing_cell_refinement
;
CrystalClear
;
_computing_data_collection
;
CrystalClear (Molecular Structure Corporation & Rigaku Corporation, 2001)
;
_computing_data_reduction
;
teXsan (Molecular Structure Corporation & Rigaku Corporation, 2000)
;
_computing_molecular_graphics 'ORTEP-III (Burnett & Johnson, 1996)'
_computing_publication_material 'SHELXL-97 (Sheldrick, 1997)'
_computing_structure_refinement 'SHELXL-97 (Sheldrick, 1997)'
_computing_structure_solution 'SHELXS-97 (Sheldrick, 1997)'
_diffrn_ambient_temperature 173(2)
_diffrn_detector_area_resol_mean 14.6306
_diffrn_measured_fraction_theta_full 0.984
_diffrn_measured_fraction_theta_max 0.984
_diffrn_measurement_device_type 'Rigaku Mercury CCD'
_diffrn_measurement_method '\f & \w scans'
_diffrn_radiation_monochromator 'Graphite Monochromator'
_diffrn_radiation_source 'Rotating Anode'
_diffrn_radiation_type MoK\a
_diffrn_radiation_wavelength 0.71070
_diffrn_reflns_av_R_equivalents 0.0244
_diffrn_reflns_av_sigmaI/netI 0.0118
_diffrn_reflns_limit_h_max 12
_diffrn_reflns_limit_h_min -14
_diffrn_reflns_limit_k_max 14
_diffrn_reflns_limit_k_min -14
_diffrn_reflns_limit_l_max 14
_diffrn_reflns_limit_l_min -14
_diffrn_reflns_number 14075
_diffrn_reflns_theta_full 27.43
_diffrn_reflns_theta_max 27.43
_diffrn_reflns_theta_min 4.02
_diffrn_source_current 100.0
_diffrn_source_power 5.0
_diffrn_source_voltage 50.0
_exptl_absorpt_coefficient_mu 1.704
_exptl_absorpt_correction_T_max 0.7268
_exptl_absorpt_correction_T_min 0.7268
_exptl_absorpt_correction_type multi-scan
_exptl_absorpt_process_details '(Jacobson, 1998)'
_exptl_crystal_colour colorless
_exptl_crystal_density_diffrn 1.652
_exptl_crystal_density_method 'not measured'
_exptl_crystal_description prism
_exptl_crystal_F_000 752
_exptl_crystal_size_max 0.20
_exptl_crystal_size_mid 0.20
_exptl_crystal_size_min 0.20
_refine_diff_density_max 0.300
_refine_diff_density_min -0.255
_refine_diff_density_rms 0.039
_refine_ls_abs_structure_details 'Flack H D (1983), Acta Cryst. A39, 876-881'
_refine_ls_abs_structure_Flack 0.014(13)
_refine_ls_extinction_method none
_refine_ls_goodness_of_fit_ref 1.043
_refine_ls_hydrogen_treatment constr
_refine_ls_matrix_type full
_refine_ls_number_parameters 62
_refine_ls_number_reflns 1101
_refine_ls_number_restraints 0
_refine_ls_restrained_S_all 1.043
_refine_ls_R_factor_all 0.0200
_refine_ls_R_factor_gt 0.0198
_refine_ls_shift/su_max 0.002
_refine_ls_shift/su_mean 0.000
_refine_ls_structure_factor_coef Fsqd
_refine_ls_weighting_details
;
calc w=1/[\s^2^(Fo^2^)+(0.0285P)^2^+0.6685P] where P=(Fo^2^+2Fc^2^)/3
;
_refine_ls_weighting_scheme calc
_refine_ls_wR_factor_gt 0.0517
_refine_ls_wR_factor_ref 0.0518
_reflns_number_gt 1098
_reflns_number_total 1101
_reflns_threshold_expression I>2\s(I)
_cod_data_source_file ic060745rsi20060502_034220.cif
_cod_data_source_block Me-TACN
_cod_database_code 4306844

loop_
_symmetry_equiv_pos_as_xyz
'x, y, z'
'z, x, y'
'y, z, x'
'x+1/2, -y+1/2, -z'
'z+1/2, -x+1/2, -y'
'y+1/2, -z+1/2, -x'
'-x, y+1/2, -z+1/2'
'-z, x+1/2, -y+1/2'
'-y, z+1/2, -x+1/2'
'-x+1/2, -y, z+1/2'
'-z+1/2, -x, y+1/2'
'-y+1/2, -z, x+1/2'

loop_
_atom_site_label
_atom_site_type_symbol
_atom_site_fract_x
_atom_site_fract_y
_atom_site_fract_z
_atom_site_U_iso_or_equiv
_atom_site_adp_type
_atom_site_occupancy
_atom_site_symmetry_multiplicity
_atom_site_calc_flag
_atom_site_refinement_flags
_atom_site_disorder_assembly
_atom_site_disorder_group
Cu1 Cu 0.796755(16) 0.203245(16) 0.703245(16) 0.01531(10) Uani 1 3 d S . .
Cl1 Cl 0.71846(4) 0.21846(4) 0.28154(4) 0.02206(15) Uani 1 3 d S . .
O1 O 0.94469(13) 0.05531(13) 0.55531(13) 0.0396(6) Uani 1 3 d S . .
O2 O 0.7500(2) 0.2372(2) 0.40039(15) 0.0735(7) Uani 1 1 d . . .
O3 O 0.79152(12) 0.29152(12) 0.20848(12) 0.0389(5) Uani 1 3 d S . .
N1 N 0.77938(12) 0.38678(11) 0.69999(13) 0.0160(3) Uani 1 1 d . . .
C1 C 0.86734(16) 0.44601(17) 0.62480(17) 0.0260(4) Uani 1 1 d . . .
H1A H 0.8617 0.4153 0.5442 0.039 Uiso 1 1 calc R . .
H1B H 0.9466 0.4309 0.6558 0.039 Uiso 1 1 calc R . .
H1C H 0.8522 0.5311 0.6244 0.039 Uiso 1 1 calc R . .
C2 C 0.65939(15) 0.40241(15) 0.65029(15) 0.0191(3) Uani 1 1 d . . .
H2A H 0.6607 0.3832 0.5651 0.023 Uiso 1 1 calc R . .
H2B H 0.6353 0.4859 0.6587 0.023 Uiso 1 1 calc R . .
C3 C 0.56978(13) 0.32402(14) 0.71205(16) 0.0187(3) Uani 1 1 d . . .
H3A H 0.5545 0.3550 0.7922 0.022 Uiso 1 1 calc R . .
H3B H 0.4945 0.3254 0.6677 0.022 Uiso 1 1 calc R . .
C4 C 0.88731(15) 0.11269(15) 0.61269(15) 0.0229(6) Uani 1 3 d S . .

loop_
_atom_site_aniso_label
_atom_site_aniso_U_11
_atom_site_aniso_U_22
_atom_site_aniso_U_33
_atom_site_aniso_U_23
_atom_site_aniso_U_13
_atom_site_aniso_U_12
Cu1 0.01531(10) 0.01531(10) 0.01531(10) -0.00211(8) 0.00211(8) 0.00211(8)
Cl1 0.02206(15) 0.02206(15) 0.02206(15) -0.00032(16) -0.00032(16) 0.00032(16)
O1 0.0396(6) 0.0396(6) 0.0396(6) -0.0125(6) 0.0125(6) 0.0125(6)
O2 0.0846(15) 0.1167(19) 0.0191(8) -0.0014(9) -0.0042(8) -0.0196(14)
O3 0.0389(5) 0.0389(5) 0.0389(5) 0.0066(7) 0.0066(7) -0.0066(7)
N1 0.0163(6) 0.0148(6) 0.0169(6) 0.0025(5) 0.0026(6) -0.0006(5)
C1 0.0226(9) 0.0260(8) 0.0293(9) 0.0075(7) 0.0084(7) -0.0035(7)
C2 0.0191(8) 0.0193(8) 0.0190(8) 0.0053(6) -0.0025(6) 0.0026(6)
C3 0.0145(7) 0.0197(7) 0.0219(7) 0.0008(6) -0.0003(6) 0.0033(5)
C4 0.0229(6) 0.0229(6) 0.0229(6) -0.0026(7) 0.0026(7) 0.0026(7)

loop_
_atom_type_symbol
_atom_type_description
_atom_type_scat_dispersion_real
_atom_type_scat_dispersion_imag
_atom_type_scat_source
C C 0.0033 0.0016 'International Tables Vol C Tables 4.2.6.8 and 6.1.1.4'
H H 0.0000 0.0000 'International Tables Vol C Tables 4.2.6.8 and 6.1.1.4'
Cl Cl 0.1484 0.1585 'International Tables Vol C Tables 4.2.6.8 and 6.1.1.4'
Cu Cu 0.3201 1.2651 'International Tables Vol C Tables 4.2.6.8 and 6.1.1.4'
N N 0.0061 0.0033 'International Tables Vol C Tables 4.2.6.8 and 6.1.1.4'
O O 0.0106 0.0060 'International Tables Vol C Tables 4.2.6.8 and 6.1.1.4'

loop_
_geom_angle_atom_site_label_1
_geom_angle_atom_site_label_2
_geom_angle_atom_site_label_3
_geom_angle
_geom_angle_site_symmetry_1
_geom_angle_site_symmetry_3
_geom_angle_publ_flag
C4 Cu1 N1 128.24(4) . 9_646 ?
C4 Cu1 N1 128.24(4) . 11_665 ?
N1 Cu1 N1 85.72(6) 9_646 11_665 ?
C4 Cu1 N1 128.24(4) . . ?
N1 Cu1 N1 85.72(6) 9_646 . ?
N1 Cu1 N1 85.72(6) 11_665 . ?
O2 Cl1 O2 110.36(10) 6_556 8_645 ?
O2 Cl1 O2 110.36(10) 6_556 . ?
O2 Cl1 O2 110.36(10) 8_645 . ?
O2 Cl1 O3 108.57(10) 6_556 . ?
O2 Cl1 O3 108.57(10) 8_645 . ?
O2 Cl1 O3 108.57(10) . . ?
C1 N1 C2 110.27(13) . . ?
C1 N1 C3 110.51(13) . 11_665 ?
C2 N1 C3 112.21(13) . 11_665 ?
C1 N1 Cu1 113.58(11) . . ?
C2 N1 Cu1 102.25(9) . . ?
C3 N1 Cu1 107.80(9) 11_665 . ?
N1 C1 H1A 109.5 . . ?
N1 C1 H1B 109.5 . . ?
H1A C1 H1B 109.5 . . ?
N1 C1 H1C 109.5 . . ?
H1A C1 H1C 109.5 . . ?
H1B C1 H1C 109.5 . . ?
N1 C2 C3 111.59(13) . . ?
N1 C2 H2A 109.3 . . ?
C3 C2 H2A 109.3 . . ?
N1 C2 H2B 109.3 . . ?
C3 C2 H2B 109.3 . . ?
H2A C2 H2B 108.0 . . ?
N1 C3 C2 111.10(12) 9_646 . ?
N1 C3 H3A 109.4 9_646 . ?
C2 C3 H3A 109.4 . . ?
N1 C3 H3B 109.4 9_646 . ?
C2 C3 H3B 109.4 . . ?
H3A C3 H3B 108.0 . . ?
O1 C4 Cu1 180.0(4) . . ?

loop_
_geom_bond_atom_site_label_1
_geom_bond_atom_site_label_2
_geom_bond_distance
_geom_bond_site_symmetry_2
_geom_bond_publ_flag
Cu1 C4 1.778(3) . ?
Cu1 N1 2.0902(13) 9_646 ?
Cu1 N1 2.0902(13) 11_665 ?
Cu1 N1 2.0902(13) . ?
Cl1 O2 1.4100(18) 6_556 ?
Cl1 O2 1.4100(18) 8_645 ?
Cl1 O2 1.4100(18) . ?
Cl1 O3 1.434(2) . ?
O1 C4 1.127(4) . ?
N1 C1 1.474(2) . ?
N1 C2 1.483(2) . ?
N1 C3 1.493(2) 11_665 ?
C1 H1A 0.9800 . ?
C1 H1B 0.9800 . ?
C1 H1C 0.9800 . ?
C2 C3 1.520(2) . ?
C2 H2A 0.9900 . ?
C2 H2B 0.9900 . ?
C3 N1 1.493(2) 9_646 ?
C3 H3A 0.9900 . ?
C3 H3B 0.9900 . ?

loop_
_geom_torsion_atom_site_label_1
_geom_torsion_atom_site_label_2
_geom_torsion_atom_site_label_3
_geom_torsion_atom_site_label_4
_geom_torsion
_geom_torsion_site_symmetry_1
_geom_torsion_site_symmetry_2
_geom_torsion_site_symmetry_3
_geom_torsion_site_symmetry_4
_geom_torsion_publ_flag
C4 Cu1 N1 C1 -9.94(13) . . . . ?
N1 Cu1 N1 C1 -146.93(13) 9_646 . . . ?
N1 Cu1 N1 C1 127.05(14) 11_665 . . . ?
C4 Cu1 N1 C2 108.85(9) . . . . ?
N1 Cu1 N1 C2 -28.14(11) 9_646 . . . ?
N1 Cu1 N1 C2 -114.16(7) 11_665 . . . ?
C4 Cu1 N1 C3 -132.73(9) . . . 11_665 ?
N1 Cu1 N1 C3 90.28(8) 9_646 . . 11_665 ?
N1 Cu1 N1 C3 4.26(11) 11_665 . . 11_665 ?
C1 N1 C2 C3 169.35(14) . . . . ?
C3 N1 C2 C3 -67.00(17) 11_665 . . . ?
Cu1 N1 C2 C3 48.25(14) . . . . ?
N1 C2 C3 N1 -48.71(18) . . . 9_646 ?
